data_7134948
loop_
_publ_author_name
'Song, Mengda'
'Leng, Yuting'
'Xu, Zhiwei'
'Wu, Yusheng'
'Wu, Yangjie'

_publ_section_title
;
 Photocatalytic cyclization reaction of 2-vinylarylamines with
 CF<sub>3</sub>SO<sub>2</sub>Na and arylaldehydes to access
 3-(2,2,2-trifluoroethyl)-3<i>H</i>-indoles.
;
_journal_issue 80
_journal_name_full 'Chemical communications (Cambridge, England)'
_journal_page_first 15626
_journal_page_last 15629
_journal_paper_doi 10.1039/d5cc03496e
_journal_volume 61
_journal_year 2025
_chemical_formula_moiety 'C25 H19 F6 N O2'
_chemical_formula_sum 'C25 H19 F6 N O2'
_chemical_formula_weight 479.41
_space_group_crystal_system monoclinic
_space_group_IT_number 14
_space_group_name_Hall '-P 2yn'
_space_group_name_H-M_alt 'P 1 21/n 1'
_atom_sites_solution_hydrogens geom
_atom_sites_solution_primary dual
_audit_creation_date 2024-12-09
_audit_creation_method
;
Olex2 1.5
(compiled 2024.02.16 svn.r378c4104 for OlexSys, GUI svn.r6928)
;
_audit_update_record
;
2025-06-16 deposited with the CCDC.	2025-09-04 downloaded from the CCDC.
;
_cell_angle_alpha 90
_cell_angle_beta 112.262(4)
_cell_angle_gamma 90
_cell_formula_units_Z 4
_cell_length_a 12.2122(5)
_cell_length_b 13.7141(4)
_cell_length_c 14.0849(6)
_cell_measurement_reflns_used 8727
_cell_measurement_temperature 150.00(10)
_cell_measurement_theta_max 30.8000
_cell_measurement_theta_min 2.3910
_cell_volume 2183.10(16)
_computing_cell_refinement 'CrysAlisPro 1.171.43.142a (Rigaku OD, 2024)'
_computing_data_collection 'CrysAlisPro 1.171.43.142a (Rigaku OD, 2024)'
_computing_data_reduction 'CrysAlisPro 1.171.43.142a (Rigaku OD, 2024)'
_computing_molecular_graphics 'Olex2 1.5 (Dolomanov et al., 2009)'
_computing_publication_material 'Olex2 1.5 (Dolomanov et al., 2009)'
_computing_structure_refinement 'SHELXL 2019/3 (Sheldrick, 2015)'
_computing_structure_solution 'SHELXT 2018/2 (Sheldrick, 2018)'
_diffrn_ambient_environment N~2~
_diffrn_ambient_temperature 150.00(10)
_diffrn_detector 'Hybrid Pixel Array Detector'
_diffrn_detector_area_resol_mean 10.0000
_diffrn_detector_type HyPix
_diffrn_measured_fraction_theta_full 0.999
_diffrn_measured_fraction_theta_max 0.801
_diffrn_measurement_details
;
List of Runs (angles in degrees, time in seconds):

  # Type    Start    End  Width  t~exp~   \w     \q     \k     \f   Frames
#--------------------------------------------------------------------------
  1  \w    -27.00  10.00   0.50    2.00    --    6.28 -41.00 156.00   74
  2  \w    -65.00 -39.00   0.50    2.00    --    6.28 -41.00 156.00   52
  3  \w    -17.00  24.00   0.50    2.00    --   -4.09 -99.00 150.00   82
  4  \w    -18.00  32.00   0.50    2.00    --    6.28 -99.00 -30.00  100
  5  \w     -8.00  17.00   0.50    2.00    --    6.28  57.00  60.00   50
  6  \w     18.00  44.00   0.50    2.00    --    6.28  57.00  60.00   52
  7  \w     -2.00  73.00   0.50    2.00    --    6.28  41.00 -50.00  150
;
_diffrn_measurement_device 'four-circle diffractometer'
_diffrn_measurement_device_type 'XtaLAB Synergy R, HyPix'
_diffrn_measurement_method '\w scans'
_diffrn_orient_matrix_type 'CrysAlisPro convention (1999,Acta A55,543-557)'
_diffrn_orient_matrix_UB_11 0.0344572000
_diffrn_orient_matrix_UB_12 -0.0160469000
_diffrn_orient_matrix_UB_13 -0.0277656000
_diffrn_orient_matrix_UB_21 0.0411087000
_diffrn_orient_matrix_UB_22 -0.0214768000
_diffrn_orient_matrix_UB_23 0.0452840000
_diffrn_orient_matrix_UB_31 -0.0325046000
_diffrn_orient_matrix_UB_32 -0.0442297000
_diffrn_orient_matrix_UB_33 -0.0119704000
_diffrn_radiation_monochromator mirror
_diffrn_radiation_probe x-ray
_diffrn_radiation_type 'Mo K\a'
_diffrn_radiation_wavelength 0.71073
_diffrn_reflns_av_R_equivalents 0.0249
_diffrn_reflns_av_unetI/netI 0.0253
_diffrn_reflns_Laue_measured_fraction_full 0.999
_diffrn_reflns_Laue_measured_fraction_max 0.801
_diffrn_reflns_limit_h_max 17
_diffrn_reflns_limit_h_min -15
_diffrn_reflns_limit_k_max 19
_diffrn_reflns_limit_k_min -16
_diffrn_reflns_limit_l_max 20
_diffrn_reflns_limit_l_min -19
_diffrn_reflns_number 21078
_diffrn_reflns_point_group_measured_fraction_full 0.999
_diffrn_reflns_point_group_measured_fraction_max 0.801
_diffrn_reflns_theta_full 25.242
_diffrn_reflns_theta_max 30.863
_diffrn_reflns_theta_min 2.335
_diffrn_source 'micro-focus sealed X-ray tube'
_diffrn_source_type 'Mova (Mo) X-ray Source'
_exptl_absorpt_coefficient_mu 0.127
_exptl_absorpt_correction_T_max 1.00000
_exptl_absorpt_correction_T_min 0.56341
_exptl_absorpt_correction_type multi-scan
_exptl_absorpt_process_details
;
CrysAlisPro 1.171.43.142a (Rigaku Oxford Diffraction, 2024)
Empirical absorption correction using spherical harmonics,
implemented in SCALE3 ABSPACK scaling algorithm.
;
_exptl_crystal_colour colourless
_exptl_crystal_colour_primary colourless
_exptl_crystal_density_diffrn 1.459
_exptl_crystal_description block
_exptl_crystal_F_000 984
_exptl_crystal_size_max 0.12
_exptl_crystal_size_mid 0.11
_exptl_crystal_size_min 0.1
_refine_diff_density_max 0.366
_refine_diff_density_min -0.297
_refine_diff_density_rms 0.045
_refine_ls_extinction_method none
_refine_ls_goodness_of_fit_ref 1.060
_refine_ls_hydrogen_treatment constr
_refine_ls_matrix_type full
_refine_ls_number_parameters 309
_refine_ls_number_reflns 5514
_refine_ls_number_restraints 0
_refine_ls_restrained_S_all 1.060
_refine_ls_R_factor_all 0.0530
_refine_ls_R_factor_gt 0.0398
_refine_ls_shift/su_max 0.001
_refine_ls_shift/su_mean 0.000
_refine_ls_structure_factor_coef Fsqd
_refine_ls_weighting_details 'w=1/[\s^2^(Fo^2^)+(0.0498P)^2^+0.6779P] where P=(Fo^2^+2Fc^2^)/3'
_refine_ls_weighting_scheme calc
_refine_ls_wR_factor_gt 0.1011
_refine_ls_wR_factor_ref 0.1073
_reflns_Friedel_coverage 0.000
_reflns_number_gt 4380
_reflns_number_total 5514
_reflns_threshold_expression 'I > 2\s(I)'
_cod_data_source_file d5cc03496e2.cif
_cod_data_source_block 20241209lyt_auto
_cod_depositor_comments 'Adding full bibliography for 7134947--7134948.cif.'
_cod_database_code 7134948
_shelx_shelxl_version_number 2019/3
_chemical_oxdiff_formula CHNO
_shelx_space_group_comment
;
The symmetry employed for this shelxl refinement is uniquely defined
by the following loop, which should always be used as a source of
symmetry information in preference to the above space-group names.
They are only intended as comments.
;
_shelx_estimated_absorpt_t_max 0.987
_shelx_estimated_absorpt_t_min 0.985
_olex2_refinement_description
;
1. Fixed Uiso
 At 1.2 times of:
  All C(H) groups, All C(H,H) groups
 At 1.5 times of:
  All C(H,H,H) groups
2.a Secondary CH2 refined with riding coordinates:
 C9(H9A,H9B)
2.b Aromatic/amide H refined with riding coordinates:
 C1(H1), C2(H2), C3(H3), C4(H4), C12(H12), C13(H13), C14(H14), C15(H15),
 C16(H16), C18(H18), C22(H22)
2.c Idealised Me refined as rotating group:
 C23(H23A,H23B,H23C), C25(H25A,H25B,H25C)
;
_olex2_submission_special_instructions 'No special instructions were received'
_oxdiff_exptl_absorpt_empirical_details
;
Empirical correction (ABSPACK) includes:
- Absorption correction using spherical harmonics
- Frame scaling
;
_oxdiff_exptl_absorpt_empirical_full_max 1.491
_oxdiff_exptl_absorpt_empirical_full_min 0.611

loop_
_space_group_symop_operation_xyz
'x, y, z'
'-x+1/2, y+1/2, -z+1/2'
'-x, -y, -z'
'x-1/2, -y-1/2, z-1/2'

loop_
_atom_site_label
_atom_site_type_symbol
_atom_site_fract_x
_atom_site_fract_y
_atom_site_fract_z
_atom_site_U_iso_or_equiv
_atom_site_adp_type
_atom_site_occupancy
_atom_site_site_symmetry_order
_atom_site_calc_flag
_atom_site_refinement_flags_posn
_atom_site_refinement_flags_adp
_atom_site_refinement_flags_occupancy
_atom_site_disorder_assembly
_atom_site_disorder_group
F1 F 0.63694(9) 0.15850(7) 0.43181(8) 0.0494(3) Uani 1 1 d . . . . .
F2 F 0.62320(8) 0.14500(6) 0.57830(9) 0.0440(3) Uani 1 1 d . . . . .
F3 F 0.76461(7) 0.07387(6) 0.55077(7) 0.0364(2) Uani 1 1 d . . . . .
F4 F 0.40495(8) 0.38546(8) 0.91616(7) 0.0475(3) Uani 1 1 d . . . . .
F5 F 0.51453(9) 0.26069(7) 0.96735(7) 0.0443(2) Uani 1 1 d . . . . .
F6 F 0.58691(10) 0.40412(9) 1.00085(8) 0.0552(3) Uani 1 1 d . . . . .
O1 O 0.73815(8) 0.34792(7) 0.93043(7) 0.0279(2) Uani 1 1 d . . . . .
O2 O 0.33136(8) 0.33057(8) 0.73297(8) 0.0339(2) Uani 1 1 d . . . . .
N1 N 0.51484(9) 0.37400(8) 0.46914(8) 0.0208(2) Uani 1 1 d . . . . .
C1 C 0.74386(12) 0.37056(10) 0.36392(11) 0.0266(3) Uani 1 1 d . . . . .
H1 H 0.826907 0.360096 0.389014 0.032 Uiso 1 1 calc R U . . .
C2 C 0.68002(13) 0.39186(10) 0.26078(11) 0.0311(3) Uani 1 1 d . . . . .
H2 H 0.720406 0.395774 0.215016 0.037 Uiso 1 1 calc R U . . .
C3 C 0.55840(13) 0.40752(10) 0.22351(10) 0.0287(3) Uani 1 1 d . . . . .
H3 H 0.517033 0.421661 0.152848 0.034 Uiso 1 1 calc R U . . .
C4 C 0.49670(12) 0.40267(9) 0.28867(10) 0.0249(3) Uani 1 1 d . . . . .
H4 H 0.413797 0.413819 0.263987 0.030 Uiso 1 1 calc R U . . .
C5 C 0.56066(11) 0.38099(9) 0.39069(10) 0.0209(2) Uani 1 1 d . . . . .
C6 C 0.68243(11) 0.36514(9) 0.42849(9) 0.0204(2) Uani 1 1 d . . . . .
C7 C 0.72283(10) 0.34508(8) 0.54298(9) 0.0182(2) Uani 1 1 d . . . . .
C8 C 0.60215(10) 0.35524(8) 0.55407(9) 0.0180(2) Uani 1 1 d . . . . .
C9 C 0.77961(10) 0.24293(8) 0.57199(10) 0.0206(2) Uani 1 1 d . . . . .
H9A H 0.845451 0.238211 0.547490 0.025 Uiso 1 1 calc R U . . .
H9B H 0.814554 0.238358 0.647772 0.025 Uiso 1 1 calc R U . . .
C10 C 0.70052(12) 0.15624(9) 0.53188(11) 0.0267(3) Uani 1 1 d . . . . .
C11 C 0.80968(11) 0.42469(9) 0.60412(9) 0.0206(2) Uani 1 1 d . . . . .
C12 C 0.76589(13) 0.51831(10) 0.60496(11) 0.0286(3) Uani 1 1 d . . . . .
H12 H 0.684169 0.531306 0.568649 0.034 Uiso 1 1 calc R U . . .
C13 C 0.84073(15) 0.59260(11) 0.65840(13) 0.0403(4) Uani 1 1 d . . . . .
H13 H 0.809856 0.656177 0.658430 0.048 Uiso 1 1 calc R U . . .
C14 C 0.95992(16) 0.57514(12) 0.71171(14) 0.0439(4) Uani 1 1 d . . . . .
H14 H 1.010849 0.626437 0.748059 0.053 Uiso 1 1 calc R U . . .
C15 C 1.00411(14) 0.48303(12) 0.71169(14) 0.0444(4) Uani 1 1 d . . . . .
H15 H 1.085884 0.470550 0.748348 0.053 Uiso 1 1 calc R U . . .
C16 C 0.92934(12) 0.40761(10) 0.65802(12) 0.0328(3) Uani 1 1 d . . . . .
H16 H 0.960658 0.344135 0.658414 0.039 Uiso 1 1 calc R U . . .
C17 C 0.58188(10) 0.34909(8) 0.65087(9) 0.0184(2) Uani 1 1 d . . . . .
C18 C 0.46559(11) 0.34281(9) 0.64473(10) 0.0205(2) Uani 1 1 d . . . . .
H18 H 0.402373 0.339885 0.579604 0.025 Uiso 1 1 calc R U . . .
C19 C 0.44184(11) 0.34083(9) 0.73371(10) 0.0218(2) Uani 1 1 d . . . . .
C20 C 0.53439(11) 0.34782(9) 0.83051(10) 0.0209(2) Uani 1 1 d . . . . .
C21 C 0.65143(11) 0.34996(8) 0.83551(9) 0.0199(2) Uani 1 1 d . . . . .
C22 C 0.67535(10) 0.35124(8) 0.74610(9) 0.0194(2) Uani 1 1 d . . . . .
H22 H 0.754745 0.353562 0.750151 0.023 Uiso 1 1 calc R U . . .
C23 C 0.23508(13) 0.32933(14) 0.63594(13) 0.0420(4) Uani 1 1 d . . . . .
H23A H 0.245523 0.275370 0.594538 0.063 Uiso 1 1 calc R U . . .
H23B H 0.232831 0.391142 0.600329 0.063 Uiso 1 1 calc R U . . .
H23C H 0.160700 0.320642 0.646262 0.063 Uiso 1 1 calc R U . . .
C24 C 0.50998(12) 0.35004(10) 0.92744(10) 0.0255(3) Uani 1 1 d . . . . .
C25 C 0.85768(12) 0.35932(12) 0.93966(12) 0.0343(3) Uani 1 1 d . . . . .
H25A H 0.865089 0.419167 0.904539 0.052 Uiso 1 1 calc R U . . .
H25B H 0.880862 0.303209 0.908420 0.052 Uiso 1 1 calc R U . . .
H25C H 0.909327 0.363434 1.012370 0.052 Uiso 1 1 calc R U . . .

loop_
_atom_site_aniso_label
_atom_site_aniso_U_11
_atom_site_aniso_U_22
_atom_site_aniso_U_33
_atom_site_aniso_U_23
_atom_site_aniso_U_13
_atom_site_aniso_U_12
F1 0.0608(6) 0.0318(5) 0.0365(6) -0.0056(4) -0.0032(5) -0.0084(4)
F2 0.0359(5) 0.0315(5) 0.0764(7) -0.0026(4) 0.0347(5) -0.0062(3)
F3 0.0366(5) 0.0187(4) 0.0550(6) -0.0010(4) 0.0188(4) 0.0046(3)
F4 0.0440(5) 0.0761(7) 0.0316(5) 0.0063(4) 0.0248(4) 0.0252(5)
F5 0.0645(6) 0.0407(5) 0.0391(5) 0.0161(4) 0.0326(5) 0.0057(4)
F6 0.0569(6) 0.0836(8) 0.0382(6) -0.0344(5) 0.0329(5) -0.0352(6)
O1 0.0271(5) 0.0365(5) 0.0187(5) 0.0026(4) 0.0070(4) 0.0031(4)
O2 0.0240(5) 0.0518(6) 0.0325(6) -0.0073(5) 0.0182(4) -0.0093(4)
N1 0.0216(5) 0.0226(5) 0.0199(5) 0.0009(4) 0.0097(4) 0.0025(4)
C1 0.0286(6) 0.0302(7) 0.0260(7) 0.0002(5) 0.0159(5) 0.0010(5)
C2 0.0424(8) 0.0335(7) 0.0249(7) 0.0000(5) 0.0212(6) -0.0014(6)
C3 0.0412(8) 0.0271(7) 0.0183(6) 0.0001(5) 0.0119(6) 0.0001(5)
C4 0.0296(6) 0.0235(6) 0.0204(6) -0.0002(5) 0.0083(5) 0.0020(5)
C5 0.0249(6) 0.0189(6) 0.0209(6) -0.0005(4) 0.0110(5) 0.0015(4)
C6 0.0248(6) 0.0192(6) 0.0189(6) -0.0001(4) 0.0105(5) 0.0009(4)
C7 0.0181(5) 0.0195(6) 0.0196(6) 0.0009(4) 0.0100(5) 0.0018(4)
C8 0.0186(5) 0.0174(5) 0.0206(6) 0.0006(4) 0.0102(5) 0.0016(4)
C9 0.0181(5) 0.0206(6) 0.0244(6) 0.0004(5) 0.0097(5) 0.0022(4)
C10 0.0246(6) 0.0219(6) 0.0327(7) -0.0004(5) 0.0097(5) 0.0021(5)
C11 0.0235(6) 0.0206(6) 0.0208(6) -0.0002(4) 0.0117(5) -0.0020(4)
C12 0.0317(7) 0.0216(6) 0.0327(8) 0.0025(5) 0.0123(6) 0.0019(5)
C13 0.0512(9) 0.0203(7) 0.0491(10) -0.0038(6) 0.0187(8) -0.0032(6)
C14 0.0499(10) 0.0305(8) 0.0458(10) -0.0079(7) 0.0117(8) -0.0160(7)
C15 0.0288(7) 0.0404(9) 0.0534(11) -0.0037(7) 0.0036(7) -0.0100(6)
C16 0.0243(7) 0.0267(7) 0.0447(9) -0.0037(6) 0.0100(6) -0.0015(5)
C17 0.0209(6) 0.0172(5) 0.0202(6) 0.0006(4) 0.0111(5) 0.0021(4)
C18 0.0201(6) 0.0227(6) 0.0203(6) -0.0009(4) 0.0094(5) -0.0001(4)
C19 0.0217(6) 0.0214(6) 0.0272(7) -0.0015(5) 0.0148(5) -0.0020(4)
C20 0.0269(6) 0.0192(6) 0.0211(6) 0.0009(4) 0.0140(5) 0.0004(4)
C21 0.0236(6) 0.0180(5) 0.0186(6) 0.0017(4) 0.0087(5) 0.0024(4)
C22 0.0190(5) 0.0207(6) 0.0212(6) 0.0024(4) 0.0107(5) 0.0031(4)
C23 0.0199(7) 0.0676(11) 0.0403(9) -0.0103(8) 0.0134(6) -0.0065(7)
C24 0.0269(6) 0.0313(7) 0.0222(6) 0.0005(5) 0.0138(5) -0.0016(5)
C25 0.0235(7) 0.0458(9) 0.0282(8) 0.0007(6) 0.0036(6) 0.0037(6)

loop_
_atom_type_symbol
_atom_type_description
_atom_type_scat_dispersion_real
_atom_type_scat_dispersion_imag
_atom_type_scat_source
C C 0.0033 0.0016 'International Tables Vol C Tables 4.2.6.8 and 6.1.1.4'
H H 0.0000 0.0000 'International Tables Vol C Tables 4.2.6.8 and 6.1.1.4'
F F 0.0171 0.0103 'International Tables Vol C Tables 4.2.6.8 and 6.1.1.4'
N N 0.0061 0.0033 'International Tables Vol C Tables 4.2.6.8 and 6.1.1.4'
O O 0.0106 0.0060 'International Tables Vol C Tables 4.2.6.8 and 6.1.1.4'

loop_
_geom_angle_atom_site_label_1
_geom_angle_atom_site_label_2
_geom_angle_atom_site_label_3
_geom_angle
_geom_angle_site_symmetry_1
_geom_angle_site_symmetry_3
_geom_angle_publ_flag
C21 O1 C25 118.59(10) . . ?
C19 O2 C23 117.81(11) . . ?
C8 N1 C5 107.71(10) . . ?
C2 C1 H1 121.1 . . ?
C6 C1 H1 121.1 . . ?
C6 C1 C2 117.89(12) . . ?
C1 C2 H2 119.3 . . ?
C3 C2 C1 121.38(12) . . ?
C3 C2 H2 119.3 . . ?
C2 C3 H3 119.6 . . ?
C2 C3 C4 120.72(12) . . ?
C4 C3 H3 119.6 . . ?
C3 C4 H4 121.3 . . ?
C5 C4 C3 117.48(12) . . ?
C5 C4 H4 121.3 . . ?
C4 C5 N1 126.13(11) . . ?
C4 C5 C6 122.10(11) . . ?
C6 C5 N1 111.75(11) . . ?
C1 C6 C5 120.43(12) . . ?
C1 C6 C7 131.89(11) . . ?
C5 C6 C7 107.67(10) . . ?
C6 C7 C8 98.74(9) . . ?
C6 C7 C9 112.10(10) . . ?
C6 C7 C11 110.05(10) . . ?
C8 C7 C9 113.81(9) . . ?
C11 C7 C8 111.16(9) . . ?
C11 C7 C9 110.47(10) . . ?
N1 C8 C7 114.11(10) . . ?
N1 C8 C17 119.87(10) . . ?
C17 C8 C7 125.97(10) . . ?
C7 C9 H9A 108.0 . . ?
C7 C9 H9B 108.0 . . ?
H9A C9 H9B 107.2 . . ?
C10 C9 C7 117.23(10) . . ?
C10 C9 H9A 108.0 . . ?
C10 C9 H9B 108.0 . . ?
F1 C10 F2 106.44(11) . . ?
F1 C10 F3 107.03(11) . . ?
F1 C10 C9 114.55(11) . . ?
F2 C10 C9 112.20(11) . . ?
F3 C10 F2 105.73(11) . . ?
F3 C10 C9 110.38(10) . . ?
C12 C11 C7 118.26(11) . . ?
C16 C11 C7 123.11(11) . . ?
C16 C11 C12 118.63(12) . . ?
C11 C12 H12 119.8 . . ?
C13 C12 C11 120.41(13) . . ?
C13 C12 H12 119.8 . . ?
C12 C13 H13 119.7 . . ?
C14 C13 C12 120.66(14) . . ?
C14 C13 H13 119.7 . . ?
C13 C14 H14 120.3 . . ?
C15 C14 C13 119.47(14) . . ?
C15 C14 H14 120.3 . . ?
C14 C15 H15 119.8 . . ?
C14 C15 C16 120.31(15) . . ?
C16 C15 H15 119.8 . . ?
C11 C16 C15 120.53(14) . . ?
C11 C16 H16 119.7 . . ?
C15 C16 H16 119.7 . . ?
C18 C17 C8 118.01(11) . . ?
C18 C17 C22 120.35(11) . . ?
C22 C17 C8 121.63(10) . . ?
C17 C18 H18 119.9 . . ?
C19 C18 C17 120.11(12) . . ?
C19 C18 H18 119.9 . . ?
O2 C19 C18 122.92(12) . . ?
O2 C19 C20 116.58(11) . . ?
C18 C19 C20 120.49(11) . . ?
C19 C20 C24 121.24(11) . . ?
C21 C20 C19 118.61(11) . . ?
C21 C20 C24 120.13(11) . . ?
O1 C21 C20 116.69(11) . . ?
O1 C21 C22 122.52(11) . . ?
C22 C21 C20 120.77(11) . . ?
C17 C22 C21 119.52(11) . . ?
C17 C22 H22 120.2 . . ?
C21 C22 H22 120.2 . . ?
O2 C23 H23A 109.5 . . ?
O2 C23 H23B 109.5 . . ?
O2 C23 H23C 109.5 . . ?
H23A C23 H23B 109.5 . . ?
H23A C23 H23C 109.5 . . ?
H23B C23 H23C 109.5 . . ?
F4 C24 F5 105.67(11) . . ?
F4 C24 F6 104.83(11) . . ?
F4 C24 C20 114.50(11) . . ?
F5 C24 C20 111.78(11) . . ?
F6 C24 F5 106.21(12) . . ?
F6 C24 C20 113.13(11) . . ?
O1 C25 H25A 109.5 . . ?
O1 C25 H25B 109.5 . . ?
O1 C25 H25C 109.5 . . ?
H25A C25 H25B 109.5 . . ?
H25A C25 H25C 109.5 . . ?
H25B C25 H25C 109.5 . . ?

loop_
_geom_bond_atom_site_label_1
_geom_bond_atom_site_label_2
_geom_bond_distance
_geom_bond_site_symmetry_2
_geom_bond_publ_flag
F1 C10 1.3271(17) . ?
F2 C10 1.3456(16) . ?
F3 C10 1.3423(15) . ?
F4 C24 1.3236(15) . ?
F5 C24 1.3406(16) . ?
F6 C24 1.3287(16) . ?
O1 C21 1.3554(15) . ?
O1 C25 1.4242(17) . ?
O2 C19 1.3527(15) . ?
O2 C23 1.4258(19) . ?
N1 C5 1.4184(15) . ?
N1 C8 1.2913(16) . ?
C1 H1 0.9500 . ?
C1 C2 1.395(2) . ?
C1 C6 1.3829(17) . ?
C2 H2 0.9500 . ?
C2 C3 1.392(2) . ?
C3 H3 0.9500 . ?
C3 C4 1.3922(18) . ?
C4 H4 0.9500 . ?
C4 C5 1.3831(18) . ?
C5 C6 1.3936(17) . ?
C6 C7 1.5221(17) . ?
C7 C8 1.5460(15) . ?
C7 C9 1.5479(16) . ?
C7 C11 1.5383(17) . ?
C8 C17 1.4775(16) . ?
C9 H9A 0.9900 . ?
C9 H9B 0.9900 . ?
C9 C10 1.5007(17) . ?
C11 C12 1.3926(18) . ?
C11 C16 1.3878(18) . ?
C12 H12 0.9500 . ?
C12 C13 1.385(2) . ?
C13 H13 0.9500 . ?
C13 C14 1.383(3) . ?
C14 H14 0.9500 . ?
C14 C15 1.374(2) . ?
C15 H15 0.9500 . ?
C15 C16 1.397(2) . ?
C16 H16 0.9500 . ?
C17 C18 1.3924(16) . ?
C17 C22 1.3938(17) . ?
C18 H18 0.9500 . ?
C18 C19 1.3896(17) . ?
C19 C20 1.4064(18) . ?
C20 C21 1.4044(17) . ?
C20 C24 1.5039(17) . ?
C21 C22 1.3966(16) . ?
C22 H22 0.9500 . ?
C23 H23A 0.9800 . ?
C23 H23B 0.9800 . ?
C23 H23C 0.9800 . ?
C25 H25A 0.9800 . ?
C25 H25B 0.9800 . ?
C25 H25C 0.9800 . ?

loop_
_geom_torsion_atom_site_label_1
_geom_torsion_atom_site_label_2
_geom_torsion_atom_site_label_3
_geom_torsion_atom_site_label_4
_geom_torsion
_geom_torsion_site_symmetry_1
_geom_torsion_site_symmetry_2
_geom_torsion_site_symmetry_3
_geom_torsion_site_symmetry_4
_geom_torsion_publ_flag
O1 C21 C22 C17 177.26(11) . . . . ?
O2 C19 C20 C21 174.50(11) . . . . ?
O2 C19 C20 C24 -3.71(17) . . . . ?
N1 C5 C6 C1 -178.89(11) . . . . ?
N1 C5 C6 C7 0.29(14) . . . . ?
N1 C8 C17 C18 13.65(17) . . . . ?
N1 C8 C17 C22 -165.17(11) . . . . ?
C1 C2 C3 C4 0.2(2) . . . . ?
C1 C6 C7 C8 178.30(13) . . . . ?
C1 C6 C7 C9 -61.48(17) . . . . ?
C1 C6 C7 C11 61.88(17) . . . . ?
C2 C1 C6 C5 -0.22(19) . . . . ?
C2 C1 C6 C7 -179.18(13) . . . . ?
C2 C3 C4 C5 -0.56(19) . . . . ?
C3 C4 C5 N1 179.10(12) . . . . ?
C3 C4 C5 C6 0.50(19) . . . . ?
C4 C5 C6 C1 -0.11(19) . . . . ?
C4 C5 C6 C7 179.07(11) . . . . ?
C5 N1 C8 C7 -0.98(14) . . . . ?
C5 N1 C8 C17 176.73(10) . . . . ?
C5 C6 C7 C8 -0.75(12) . . . . ?
C5 C6 C7 C9 119.47(11) . . . . ?
C5 C6 C7 C11 -117.17(11) . . . . ?
C6 C1 C2 C3 0.2(2) . . . . ?
C6 C7 C8 N1 1.10(13) . . . . ?
C6 C7 C8 C17 -176.45(11) . . . . ?
C6 C7 C9 C10 -66.24(14) . . . . ?
C6 C7 C11 C12 69.38(14) . . . . ?
C6 C7 C11 C16 -110.39(14) . . . . ?
C7 C8 C17 C18 -168.93(11) . . . . ?
C7 C8 C17 C22 12.25(17) . . . . ?
C7 C9 C10 F1 50.45(16) . . . . ?
C7 C9 C10 F2 -71.04(15) . . . . ?
C7 C9 C10 F3 171.33(10) . . . . ?
C7 C11 C12 C13 -179.62(13) . . . . ?
C7 C11 C16 C15 179.61(14) . . . . ?
C8 N1 C5 C4 -178.29(12) . . . . ?
C8 N1 C5 C6 0.43(14) . . . . ?
C8 C7 C9 C10 44.77(15) . . . . ?
C8 C7 C11 C12 -38.97(15) . . . . ?
C8 C7 C11 C16 141.26(13) . . . . ?
C8 C17 C18 C19 -177.42(11) . . . . ?
C8 C17 C22 C21 176.92(11) . . . . ?
C9 C7 C8 N1 -117.85(12) . . . . ?
C9 C7 C8 C17 64.60(15) . . . . ?
C9 C7 C11 C12 -166.31(11) . . . . ?
C9 C7 C11 C16 13.92(17) . . . . ?
C11 C7 C8 N1 116.66(11) . . . . ?
C11 C7 C8 C17 -60.89(14) . . . . ?
C11 C7 C9 C10 170.63(10) . . . . ?
C11 C12 C13 C14 0.0(2) . . . . ?
C12 C11 C16 C15 -0.2(2) . . . . ?
C12 C13 C14 C15 -0.2(3) . . . . ?
C13 C14 C15 C16 0.2(3) . . . . ?
C14 C15 C16 C11 0.0(3) . . . . ?
C16 C11 C12 C13 0.2(2) . . . . ?
C17 C18 C19 O2 -177.06(11) . . . . ?
C17 C18 C19 C20 1.76(18) . . . . ?
C18 C17 C22 C21 -1.88(17) . . . . ?
C18 C19 C20 C21 -4.39(18) . . . . ?
C18 C19 C20 C24 177.40(11) . . . . ?
C19 C20 C21 O1 -174.28(11) . . . . ?
C19 C20 C21 C22 3.93(17) . . . . ?
C19 C20 C24 F4 -27.08(17) . . . . ?
C19 C20 C24 F5 93.04(14) . . . . ?
C19 C20 C24 F6 -147.12(13) . . . . ?
C20 C21 C22 C17 -0.84(17) . . . . ?
C21 C20 C24 F4 154.73(12) . . . . ?
C21 C20 C24 F5 -85.15(14) . . . . ?
C21 C20 C24 F6 34.70(17) . . . . ?
C22 C17 C18 C19 1.42(18) . . . . ?
C23 O2 C19 C18 -4.93(19) . . . . ?
C23 O2 C19 C20 176.22(13) . . . . ?
C24 C20 C21 O1 3.96(17) . . . . ?
C24 C20 C21 C22 -177.84(11) . . . . ?
C25 O1 C21 C20 -174.10(11) . . . . ?
C25 O1 C21 C22 7.73(17) . . . . ?
